data_7044399
loop_
_publ_author_name
'Newman, Paul David'
'Melen, Rebecca'
'Platts, James A.'
'Wilkins, Lewis'

_publ_section_title
;
 Amidine functionalized phosphines: tuneable ligands for transition metals
;
_journal_name_full 'Dalton Trans.'
_journal_paper_doi 10.1039/C7DT03343E
_journal_year 2017
_chemical_absolute_configuration ad
_chemical_formula_moiety 'C20 H32 Cl2 N2 O4 P Rh'
_chemical_formula_sum 'C20 H32 Cl2 N2 O4 P Rh'
_chemical_formula_weight 569.25
_chemical_name_systematic
;
 ?
;
_space_group_crystal_system monoclinic
_space_group_IT_number 5
_space_group_name_Hall 'C 2y'
_space_group_name_H-M_alt 'C 1 2 1'
_symmetry_space_group_name_Hall 'C 2y'
_symmetry_space_group_name_H-M 'C 1 2 1'
_atom_sites_solution_hydrogens geom
_atom_sites_solution_primary direct
_audit_creation_method SHELXL-2013
_audit_update_record
;
2017-06-20 deposited with the CCDC.
2017-10-02 downloaded from the CCDC.
;
_cell_angle_alpha 90
_cell_angle_beta 103.783(3)
_cell_angle_gamma 90
_cell_formula_units_Z 8
_cell_length_a 20.8539(5)
_cell_length_b 12.8581(3)
_cell_length_c 22.0217(6)
_cell_measurement_reflns_used 17306
_cell_measurement_temperature 150(2)
_cell_measurement_theta_max 29.3590
_cell_measurement_theta_min 3.2800
_cell_volume 5734.9(3)
_computing_cell_refinement 'CrysAlisPro 1.171.38.43f (Rigaku OD, 2015)'
_computing_data_collection 'CrysAlisPro 1.171.38.43f (Rigaku OD, 2015)'
_computing_data_reduction 'CrysAlisPro 1.171.38.43f (Rigaku OD, 2015)'
_computing_molecular_graphics XSHELL
_computing_publication_material XCIF
_computing_structure_refinement 'SHELXL-2013 (Sheldrick, 2013)'
_computing_structure_solution SHELXS
_diffrn_ambient_temperature 150(2)
_diffrn_measured_fraction_theta_full 0.998
_diffrn_measured_fraction_theta_max 0.985
_diffrn_measurement_device_type 'Agilent Supernova Dual Atlas w/ CCD detector'
_diffrn_measurement_method 'omega scans'
_diffrn_radiation_type MoK\a
_diffrn_radiation_wavelength 0.71073
_diffrn_reflns_av_R_equivalents 0.0213
_diffrn_reflns_av_unetI/netI 0.0312
_diffrn_reflns_Laue_measured_fraction_full 0.998
_diffrn_reflns_Laue_measured_fraction_max 0.985
_diffrn_reflns_limit_h_max 27
_diffrn_reflns_limit_h_min -22
_diffrn_reflns_limit_k_max 16
_diffrn_reflns_limit_k_min -16
_diffrn_reflns_limit_l_max 22
_diffrn_reflns_limit_l_min -28
_diffrn_reflns_number 27505
_diffrn_reflns_point_group_measured_fraction_full 0.998
_diffrn_reflns_point_group_measured_fraction_max 0.986
_diffrn_reflns_theta_full 25.242
_diffrn_reflns_theta_max 27.484
_diffrn_reflns_theta_min 3.078
_diffrn_source 'sealed tube'
_exptl_absorpt_coefficient_mu 0.861
_exptl_absorpt_correction_T_max 1.0
_exptl_absorpt_correction_T_min 0.667
_exptl_absorpt_correction_type gaussian
_exptl_absorpt_process_details
;
CrysAlisPro 1.171.38.43f (Rigaku Oxford Diffraction, 2015)
Numerical absorption correction based on gaussian integration over
a multifaceted crystal model Empirical absorption correction using 
spherical harmonics, implemented in SCALE3 ABSPACK scaling algorithm.
;
_exptl_crystal_colour yellow
_exptl_crystal_density_diffrn 1.319
_exptl_crystal_description block
_exptl_crystal_F_000 2336
_exptl_crystal_size_max 0.237
_exptl_crystal_size_mid 0.175
_exptl_crystal_size_min 0.099
_refine_diff_density_max 0.325
_refine_diff_density_min -0.370
_refine_diff_density_rms 0.047
_refine_ls_abs_structure_details
;
 Refined as an inversion twin.
;
_refine_ls_abs_structure_Flack -0.009(17)
_refine_ls_extinction_method none
_refine_ls_goodness_of_fit_ref 1.030
_refine_ls_hydrogen_treatment constr
_refine_ls_matrix_type full
_refine_ls_number_parameters 542
_refine_ls_number_reflns 12693
_refine_ls_number_restraints 1
_refine_ls_restrained_S_all 1.030
_refine_ls_R_factor_all 0.0254
_refine_ls_R_factor_gt 0.0230
_refine_ls_shift/su_max 0.004
_refine_ls_shift/su_mean 0.000
_refine_ls_structure_factor_coef Fsqd
_refine_ls_weighting_details 'w=1/[\s^2^(Fo^2^)+(0.0236P)^2^+1.8400P] where P=(Fo^2^+2Fc^2^)/3'
_refine_ls_weighting_scheme calc
_refine_ls_wR_factor_gt 0.0534
_refine_ls_wR_factor_ref 0.0547
_reflns_Friedel_coverage 0.915
_reflns_Friedel_fraction_full 0.999
_reflns_Friedel_fraction_max 0.987
_reflns_number_gt 12056
_reflns_number_total 12693
_reflns_threshold_expression 'I > 2\s(I)'
_cod_data_source_file c7dt03343e2.cif
_cod_data_source_block rm1706_sq
_cod_original_cell_volume 5734.9(2)
_cod_database_code 7044399
_shelx_space_group_comment
;
The symmetry employed for this shelxl refinement is uniquely defined
by the following loop, which should always be used as a source of
symmetry information in preference to the above space-group names.
They are only intended as comments.
;
_shelx_estimated_absorpt_t_min 0.822
_shelx_estimated_absorpt_t_max 0.920
_shelxl_version_number 2013-3

loop_
_space_group_symop_operation_xyz
'x, y, z'
'-x, y, -z'
'x+1/2, y+1/2, z'
'-x+1/2, y+1/2, -z'

loop_
_atom_site_label
_atom_site_type_symbol
_atom_site_fract_x
_atom_site_fract_y
_atom_site_fract_z
_atom_site_U_iso_or_equiv
_atom_site_adp_type
_atom_site_occupancy
_atom_site_site_symmetry_order
_atom_site_calc_flag
_atom_site_refinement_flags_posn
_atom_site_refinement_flags_adp
Rh1 Rh 1.00241(2) -0.03893(2) 0.39858(2) 0.02150(6) Uani 1 1 d . .
Rh2 Rh -0.01390(2) 1.00481(2) 0.10475(2) 0.02230(7) Uani 1 1 d . .
Cl3 Cl -0.01837(4) 0.82010(8) 0.09885(4) 0.0270(2) Uani 1 1 d . .
Cl4 Cl 1.01277(4) 0.14575(8) 0.40153(4) 0.0254(2) Uani 1 1 d . .
P2 P 0.89473(4) -0.02558(7) 0.35782(4) 0.01919(18) Uani 1 1 d . .
P1 P 0.09305(4) 0.99563(7) 0.14668(4) 0.01921(17) Uani 1 1 d . .
Cl7 Cl 1.11951(4) -0.05749(8) 0.43322(4) 0.0305(2) Uani 1 1 d . .
Cl8 Cl -0.13127(4) 1.01652(8) 0.07166(4) 0.0308(2) Uani 1 1 d . .
C20 C 1.00171(18) -0.1785(4) 0.39955(19) 0.0385(11) Uani 1 1 d . .
N1 N 0.13571(12) 0.9039(2) 0.11215(12) 0.0204(6) Uani 1 1 d . .
N2 N 0.13425(13) 0.8122(2) 0.02202(13) 0.0264(6) Uani 1 1 d . .
H2 H 0.1136 0.8005 -0.0171 0.032 Uiso 1 1 calc R U
C8 C 0.25932(17) 0.9235(3) 0.07015(18) 0.0360(9) Uani 1 1 d . .
H8A H 0.2196 0.9605 0.0478 0.054 Uiso 1 1 calc R U
H8B H 0.2867 0.9065 0.0410 0.054 Uiso 1 1 calc R U
H8C H 0.2844 0.9676 0.1038 0.054 Uiso 1 1 calc R U
C2 C 0.19495(18) 0.7511(3) 0.04864(17) 0.0320(8) Uani 1 1 d . .
C1 C 0.10970(16) 0.8816(3) 0.05271(16) 0.0226(7) Uani 1 1 d . .
H1 H 0.0713 0.9182 0.0316 0.027 Uiso 1 1 calc R U
C3 C 0.23929(16) 0.8231(3) 0.09805(16) 0.0306(8) Uani 1 1 d . .
C4 C 0.19242(16) 0.8355(3) 0.14244(15) 0.0259(7) Uani 1 1 d . .
H4 H 0.2163 0.8634 0.1841 0.031 Uiso 1 1 calc R U
C5 C 0.1669(2) 0.7230(3) 0.14813(17) 0.0358(9) Uani 1 1 d . .
H5A H 0.1933 0.6885 0.1861 0.043 Uiso 1 1 calc R U
H5B H 0.1200 0.7239 0.1503 0.043 Uiso 1 1 calc R U
C6 C 0.1749(2) 0.6655(3) 0.08822(17) 0.0399(9) Uani 1 1 d . .
H6A H 0.2095 0.6113 0.0986 0.048 Uiso 1 1 calc R U
H6B H 0.1329 0.6327 0.0661 0.048 Uiso 1 1 calc R U
C7 C 0.30259(19) 0.7677(3) 0.13331(19) 0.0469(11) Uani 1 1 d . .
H7A H 0.2909 0.7033 0.1519 0.070 Uiso 1 1 calc R U
H7B H 0.3272 0.8133 0.1664 0.070 Uiso 1 1 calc R U
H7C H 0.3300 0.7512 0.1041 0.070 Uiso 1 1 calc R U
C11 C 0.11369(13) 0.9668(3) 0.23271(14) 0.0205(6) Uani 1 1 d . .
C38 C 0.08781(16) 0.8640(3) 0.25020(16) 0.0223(7) Uani 1 1 d . .
H38A H 0.1085 0.8070 0.2323 0.033 Uiso 1 1 calc R U
H38B H 0.0398 0.8612 0.2338 0.033 Uiso 1 1 calc R U
H38C H 0.0983 0.8572 0.2958 0.033 Uiso 1 1 calc R U
C10 C 0.08240(16) 1.0582(3) 0.25965(16) 0.0232(7) Uani 1 1 d . .
H10A H 0.0355 1.0649 0.2370 0.028 Uiso 1 1 calc R U
H10B H 0.0839 1.0445 0.3042 0.028 Uiso 1 1 calc R U
O9 O 0.80298(10) 0.01068(19) 0.24621(10) 0.0234(5) Uani 1 1 d . .
C12 C 0.87305(14) 0.0088(3) 0.27284(14) 0.0217(6) Uani 1 1 d . .
C14 C 0.90403(16) -0.0786(3) 0.24294(16) 0.0232(7) Uani 1 1 d . .
H14A H 0.9022 -0.0609 0.1988 0.028 Uiso 1 1 calc R U
H14B H 0.9510 -0.0866 0.2652 0.028 Uiso 1 1 calc R U
N3 N 0.85490(12) 0.0636(2) 0.39631(12) 0.0199(5) Uani 1 1 d . .
O4 O 0.87297(11) -0.21325(18) 0.30966(11) 0.0250(5) Uani 1 1 d . .
O3 O 0.80058(11) -0.16478(19) 0.21483(11) 0.0274(5) Uani 1 1 d . .
C25 C 0.77011(15) -0.0872(3) 0.24447(15) 0.0254(7) Uani 1 1 d . .
C23 C 0.86773(16) -0.1805(3) 0.24571(16) 0.0257(7) Uani 1 1 d . .
C27 C 0.77167(15) -0.1247(3) 0.31004(15) 0.0239(7) Uani 1 1 d . .
H27A H 0.7456 -0.1895 0.3078 0.029 Uiso 1 1 calc R U
H27B H 0.7512 -0.0716 0.3320 0.029 Uiso 1 1 calc R U
C26 C 0.70166(16) -0.0701(3) 0.20416(16) 0.0313(8) Uani 1 1 d . .
H26A H 0.6764 -0.1349 0.2013 0.047 Uiso 1 1 calc R U
H26B H 0.7046 -0.0485 0.1622 0.047 Uiso 1 1 calc R U
H26C H 0.6795 -0.0157 0.2227 0.047 Uiso 1 1 calc R U
C21 C 0.84207(16) -0.1449(3) 0.34668(16) 0.0227(7) Uani 1 1 d . .
O6 O 0.18610(11) 1.14570(18) 0.28559(11) 0.0263(5) Uani 1 1 d . .
O8 O 0.18367(9) 0.96761(19) 0.25933(9) 0.0216(4) Uani 1 1 d . .
O5 O 0.11343(11) 1.18729(18) 0.18958(11) 0.0258(5) Uani 1 1 d . .
C34 C 0.21503(16) 1.0975(3) 0.19139(16) 0.0254(7) Uani 1 1 d . .
H34A H 0.2351 1.0421 0.1708 0.030 Uiso 1 1 calc R U
H34B H 0.2413 1.1617 0.1917 0.030 Uiso 1 1 calc R U
C31 C 0.11839(17) 1.1593(3) 0.25414(17) 0.0255(7) Uani 1 1 d . .
C28 C 0.14113(18) 1.1673(3) 0.09194(17) 0.0314(8) Uani 1 1 d . .
H28A H 0.0949 1.1782 0.0701 0.047 Uiso 1 1 calc R U
H28B H 0.1625 1.1221 0.0668 0.047 Uiso 1 1 calc R U
H28C H 0.1640 1.2345 0.0984 0.047 Uiso 1 1 calc R U
C29 C 0.14431(16) 1.1166(3) 0.15467(16) 0.0229(7) Uani 1 1 d . .
C35 C 0.21665(16) 1.0655(3) 0.25798(16) 0.0248(7) Uani 1 1 d . .
C36 C 0.28521(16) 1.0513(3) 0.29850(17) 0.0315(8) Uani 1 1 d . .
H36A H 0.3080 0.9968 0.2807 0.047 Uiso 1 1 calc R U
H36B H 0.2825 1.0310 0.3407 0.047 Uiso 1 1 calc R U
H36C H 0.3097 1.1167 0.3005 0.047 Uiso 1 1 calc R U
C32 C 0.09195(18) 1.2503(3) 0.28304(18) 0.0334(8) Uani 1 1 d . .
H32A H 0.0455 1.2615 0.2618 0.050 Uiso 1 1 calc R U
H32B H 0.1176 1.3126 0.2788 0.050 Uiso 1 1 calc R U
H32C H 0.0954 1.2363 0.3275 0.050 Uiso 1 1 calc R U
C39 C -0.01612(18) 1.1469(4) 0.10473(19) 0.0383(11) Uani 1 1 d . .
O1 O -0.02258(16) 1.2336(3) 0.10292(19) 0.0678(12) Uani 1 1 d . .
O2 O 1.00604(15) -0.2682(3) 0.40237(18) 0.0653(12) Uani 1 1 d . .
N4 N 0.86536(13) 0.1631(2) 0.48496(13) 0.0249(6) Uani 1 1 d . .
H4A H 0.8899 0.1803 0.5219 0.030 Uiso 1 1 calc R U
C44 C 0.78758(15) 0.1113(3) 0.37478(15) 0.0242(7) Uani 1 1 d . .
H44 H 0.7693 0.1006 0.3289 0.029 Uiso 1 1 calc R U
C42 C 0.79091(16) 0.2272(3) 0.39182(15) 0.0274(7) Uani 1 1 d . .
C41 C 0.80049(16) 0.2169(3) 0.46297(17) 0.0270(8) Uani 1 1 d . .
C40 C 0.88753(16) 0.0940(3) 0.45382(15) 0.0215(7) Uani 1 1 d . .
H40 H 0.9289 0.0626 0.4720 0.026 Uiso 1 1 calc R U
C46 C 0.74699(18) 0.1377(3) 0.47007(17) 0.0355(8) Uani 1 1 d . .
H46A H 0.7607 0.0990 0.5099 0.043 Uiso 1 1 calc R U
H46B H 0.7044 0.1730 0.4687 0.043 Uiso 1 1 calc R U
C45 C 0.74136(16) 0.0647(3) 0.41361(17) 0.0321(8) Uani 1 1 d . .
H45A H 0.6953 0.0619 0.3884 0.039 Uiso 1 1 calc R U
H45B H 0.7556 -0.0066 0.4277 0.039 Uiso 1 1 calc R U
C43 C 0.84513(17) 0.2887(3) 0.37275(17) 0.0340(8) Uani 1 1 d . .
H43A H 0.8357 0.2930 0.3270 0.051 Uiso 1 1 calc R U
H43B H 0.8876 0.2539 0.3886 0.051 Uiso 1 1 calc R U
H43C H 0.8470 0.3590 0.3903 0.051 Uiso 1 1 calc R U
C47 C 0.89826(16) 0.1145(3) 0.25849(16) 0.0234(7) Uani 1 1 d . .
H47A H 0.8769 0.1690 0.2778 0.035 Uiso 1 1 calc R U
H47B H 0.8880 0.1250 0.2131 0.035 Uiso 1 1 calc R U
H47C H 0.9462 0.1179 0.2753 0.035 Uiso 1 1 calc R U
C48 C 0.84473(18) -0.2009(3) 0.40784(16) 0.0284(8) Uani 1 1 d . .
H48A H 0.8909 -0.2119 0.4300 0.043 Uiso 1 1 calc R U
H48B H 0.8224 -0.2683 0.3992 0.043 Uiso 1 1 calc R U
H48C H 0.8226 -0.1588 0.4338 0.043 Uiso 1 1 calc R U
C49 C 0.80152(19) 0.3164(3) 0.50090(17) 0.0402(9) Uani 1 1 d . .
H49A H 0.8080 0.2989 0.5453 0.060 Uiso 1 1 calc R U
H49B H 0.7595 0.3532 0.4865 0.060 Uiso 1 1 calc R U
H49C H 0.8377 0.3611 0.4953 0.060 Uiso 1 1 calc R U
C50 C 0.89375(18) -0.2690(3) 0.21412(18) 0.0346(8) Uani 1 1 d . .
H50A H 0.9402 -0.2811 0.2347 0.052 Uiso 1 1 calc R U
H50B H 0.8899 -0.2517 0.1700 0.052 Uiso 1 1 calc R U
H50C H 0.8681 -0.3319 0.2170 0.052 Uiso 1 1 calc R U
C51 C 0.72412(18) 0.2770(3) 0.36102(18) 0.0396(9) Uani 1 1 d . .
H51A H 0.6886 0.2383 0.3730 0.059 Uiso 1 1 calc R U
H51B H 0.7175 0.2752 0.3155 0.059 Uiso 1 1 calc R U
H51C H 0.7236 0.3493 0.3749 0.059 Uiso 1 1 calc R U
C52 C 0.22230(19) 0.7131(3) -0.00494(17) 0.0414(10) Uani 1 1 d . .
H52A H 0.2332 0.7729 -0.0282 0.062 Uiso 1 1 calc R U
H52B H 0.1892 0.6698 -0.0328 0.062 Uiso 1 1 calc R U
H52C H 0.2622 0.6720 0.0114 0.062 Uiso 1 1 calc R U

loop_
_atom_site_aniso_label
_atom_site_aniso_U_11
_atom_site_aniso_U_22
_atom_site_aniso_U_33
_atom_site_aniso_U_23
_atom_site_aniso_U_13
_atom_site_aniso_U_12
Rh1 0.01855(11) 0.02476(13) 0.02179(13) 0.00095(11) 0.00598(9) 0.00536(10)
Rh2 0.01902(11) 0.02585(13) 0.02214(13) 0.00169(11) 0.00513(9) 0.00496(10)
Cl3 0.0237(4) 0.0280(6) 0.0282(5) 0.0018(3) 0.0038(3) -0.0011(3)
Cl4 0.0215(4) 0.0282(6) 0.0261(5) 0.0009(3) 0.0049(3) -0.0013(3)
P2 0.0173(3) 0.0203(5) 0.0211(4) 0.0019(3) 0.0069(3) 0.0012(3)
P1 0.0185(3) 0.0189(4) 0.0214(4) 0.0017(3) 0.0071(3) 0.0017(3)
Cl7 0.0179(3) 0.0462(6) 0.0257(4) -0.0068(4) 0.0023(3) 0.0112(4)
Cl8 0.0202(3) 0.0431(5) 0.0265(4) -0.0072(4) 0.0005(3) 0.0099(4)
C20 0.030(2) 0.039(3) 0.046(3) -0.0005(18) 0.0077(19) 0.0118(17)
N1 0.0191(12) 0.0244(14) 0.0185(13) 0.0016(12) 0.0059(10) 0.0046(11)
N2 0.0244(14) 0.0359(17) 0.0188(14) -0.0005(13) 0.0047(11) 0.0048(13)
C8 0.0256(17) 0.045(2) 0.041(2) -0.0047(18) 0.0139(15) 0.0022(15)
C2 0.0344(19) 0.030(2) 0.0314(19) -0.0043(16) 0.0079(16) 0.0113(16)
C1 0.0194(15) 0.0256(17) 0.0242(17) 0.0009(14) 0.0078(13) 0.0025(13)
C3 0.0245(16) 0.0363(19) 0.0301(18) -0.0042(15) 0.0048(14) 0.0111(15)
C4 0.0250(16) 0.0261(16) 0.0261(17) 0.0019(14) 0.0050(14) 0.0094(13)
C5 0.050(2) 0.0278(18) 0.0290(18) 0.0049(15) 0.0091(17) 0.0089(16)
C6 0.060(3) 0.0269(18) 0.0328(19) -0.0025(15) 0.0108(19) 0.0100(17)
C7 0.036(2) 0.060(3) 0.041(2) -0.006(2) 0.0027(18) 0.024(2)
C11 0.0170(13) 0.0236(15) 0.0225(15) 0.0034(15) 0.0078(11) -0.0016(14)
C38 0.0185(16) 0.0238(16) 0.0250(17) 0.0039(14) 0.0062(14) -0.0007(13)
C10 0.0240(16) 0.0218(15) 0.0273(17) -0.0006(14) 0.0131(14) -0.0020(14)
O9 0.0177(10) 0.0262(11) 0.0268(11) 0.0012(11) 0.0062(9) -0.0033(10)
C12 0.0171(13) 0.0254(15) 0.0239(15) -0.0005(16) 0.0075(12) -0.0039(14)
C14 0.0216(15) 0.0287(17) 0.0217(16) -0.0001(14) 0.0097(13) -0.0045(13)
N3 0.0175(12) 0.0208(13) 0.0228(14) -0.0002(12) 0.0074(11) 0.0028(11)
O4 0.0289(12) 0.0214(12) 0.0282(12) -0.0006(10) 0.0139(10) 0.0008(9)
O3 0.0266(12) 0.0294(13) 0.0276(12) -0.0075(11) 0.0093(10) -0.0056(10)
C25 0.0233(15) 0.0239(16) 0.0301(18) -0.0051(15) 0.0082(14) -0.0067(14)
C23 0.0276(17) 0.0257(17) 0.0283(18) -0.0061(15) 0.0155(15) -0.0041(14)
C27 0.0213(15) 0.0221(17) 0.0303(18) -0.0037(14) 0.0100(14) -0.0042(13)
C26 0.0242(16) 0.034(2) 0.0329(19) -0.0005(15) 0.0015(14) -0.0069(14)
C21 0.0259(16) 0.0185(15) 0.0271(17) -0.0010(14) 0.0131(14) -0.0013(13)
O6 0.0270(12) 0.0228(11) 0.0310(13) -0.0065(10) 0.0109(10) -0.0038(10)
O8 0.0185(9) 0.0209(10) 0.0251(11) 0.0020(10) 0.0049(8) -0.0023(9)
O5 0.0295(12) 0.0204(11) 0.0322(13) 0.0029(10) 0.0163(10) 0.0046(10)
C34 0.0228(16) 0.0227(17) 0.0345(19) -0.0005(14) 0.0146(15) -0.0006(13)
C31 0.0259(17) 0.0249(17) 0.0299(18) 0.0004(15) 0.0151(15) -0.0002(14)
C28 0.0363(19) 0.0266(19) 0.036(2) 0.0059(16) 0.0168(16) 0.0004(15)
C29 0.0240(16) 0.0194(15) 0.0289(18) 0.0024(14) 0.0133(14) 0.0027(13)
C35 0.0233(16) 0.0224(16) 0.0300(18) -0.0007(15) 0.0090(14) -0.0054(14)
C36 0.0226(16) 0.0300(17) 0.040(2) -0.0022(16) 0.0045(15) -0.0037(14)
C32 0.040(2) 0.0233(17) 0.042(2) -0.0045(16) 0.0205(17) 0.0024(15)
C39 0.028(2) 0.037(3) 0.047(3) 0.0052(18) 0.0045(19) 0.0132(17)
O1 0.0475(18) 0.032(2) 0.116(3) 0.0047(17) 0.002(2) 0.0143(15)
O2 0.053(2) 0.0277(19) 0.109(3) 0.0062(16) 0.008(2) 0.0164(14)
N4 0.0217(13) 0.0290(16) 0.0242(15) -0.0037(13) 0.0060(12) 0.0051(12)
C44 0.0150(14) 0.0299(17) 0.0264(17) -0.0027(14) 0.0027(13) 0.0060(13)
C42 0.0247(16) 0.0281(16) 0.0294(17) 0.0013(14) 0.0066(14) 0.0096(14)
C41 0.0233(16) 0.0283(18) 0.0300(18) -0.0025(15) 0.0075(14) 0.0106(14)
C40 0.0224(16) 0.0244(17) 0.0191(17) 0.0057(14) 0.0079(13) 0.0041(13)
C46 0.0298(18) 0.045(2) 0.037(2) -0.0019(17) 0.0184(16) 0.0064(16)
C45 0.0218(16) 0.037(2) 0.040(2) -0.0049(17) 0.0124(15) 0.0006(15)
C43 0.0354(19) 0.0266(18) 0.042(2) 0.0062(16) 0.0123(17) 0.0087(15)
C47 0.0217(16) 0.0244(16) 0.0249(18) 0.0013(14) 0.0071(14) -0.0029(13)
C48 0.0370(19) 0.0246(18) 0.0276(18) 0.0023(15) 0.0154(15) -0.0028(15)
C49 0.040(2) 0.042(2) 0.040(2) -0.0130(18) 0.0119(17) 0.0100(18)
C50 0.037(2) 0.0315(19) 0.040(2) -0.0085(17) 0.0193(17) -0.0046(16)
C51 0.035(2) 0.041(2) 0.040(2) 0.0035(17) 0.0051(17) 0.0206(17)
C52 0.044(2) 0.049(2) 0.0311(19) -0.0066(17) 0.0096(17) 0.0212(19)

loop_
_atom_type_symbol
_atom_type_description
_atom_type_scat_dispersion_real
_atom_type_scat_dispersion_imag
_atom_type_scat_source
C C 0.0033 0.0016 'International Tables Vol C Tables 4.2.6.8 and 6.1.1.4'
H H 0.0000 0.0000 'International Tables Vol C Tables 4.2.6.8 and 6.1.1.4'
Cl Cl 0.1484 0.1585 'International Tables Vol C Tables 4.2.6.8 and 6.1.1.4'
Rh Rh -1.1178 0.9187 'International Tables Vol C Tables 4.2.6.8 and 6.1.1.4'
P P 0.1023 0.0942 'International Tables Vol C Tables 4.2.6.8 and 6.1.1.4'
N N 0.0061 0.0033 'International Tables Vol C Tables 4.2.6.8 and 6.1.1.4'
O O 0.0106 0.0060 'International Tables Vol C Tables 4.2.6.8 and 6.1.1.4'

loop_
_geom_angle_atom_site_label_1
_geom_angle_atom_site_label_2
_geom_angle_atom_site_label_3
_geom_angle
C20 Rh1 P2 94.12(12)
C20 Rh1 Cl4 175.28(12)
P2 Rh1 Cl4 90.59(3)
C20 Rh1 Cl7 84.67(12)
P2 Rh1 Cl7 174.78(3)
Cl4 Rh1 Cl7 90.67(3)
C39 Rh2 P1 94.40(12)
C39 Rh2 Cl3 175.76(11)
P1 Rh2 Cl3 89.54(3)
C39 Rh2 Cl8 84.99(12)
P1 Rh2 Cl8 173.24(3)
Cl3 Rh2 Cl8 91.28(3)
N3 P2 C21 105.65(14)
N3 P2 C12 107.47(14)
C21 P2 C12 93.93(15)
N3 P2 Rh1 113.99(9)
C21 P2 Rh1 119.77(11)
C12 P2 Rh1 113.79(10)
N1 P1 C29 105.18(14)
N1 P1 C11 106.64(14)
C29 P1 C11 94.62(15)
N1 P1 Rh2 114.91(9)
C29 P1 Rh2 119.55(11)
C11 P1 Rh2 113.53(9)
O2 C20 Rh1 175.0(3)
C1 N1 C4 114.0(3)
C1 N1 P1 116.3(2)
C4 N1 P1 129.0(2)
C1 N2 C2 124.3(3)
C1 N2 H2 117.9
C2 N2 H2 117.9
C3 C8 H8A 109.5
C3 C8 H8B 109.5
H8A C8 H8B 109.5
C3 C8 H8C 109.5
H8A C8 H8C 109.5
H8B C8 H8C 109.5
N2 C2 C52 107.9(3)
N2 C2 C6 106.5(3)
C52 C2 C6 114.9(3)
N2 C2 C3 105.6(3)
C52 C2 C3 117.9(3)
C6 C2 C3 103.2(3)
N2 C1 N1 123.0(3)
N2 C1 H1 118.5
N1 C1 H1 118.5
C8 C3 C7 108.1(3)
C8 C3 C4 116.2(3)
C7 C3 C4 108.9(3)
C8 C3 C2 113.3(3)
C7 C3 C2 111.9(3)
C4 C3 C2 98.3(3)
N1 C4 C3 109.3(3)
N1 C4 C5 109.5(3)
C3 C4 C5 103.6(3)
N1 C4 H4 111.4
C3 C4 H4 111.4
C5 C4 H4 111.4
C6 C5 C4 105.4(3)
C6 C5 H5A 110.7
C4 C5 H5A 110.7
C6 C5 H5B 110.7
C4 C5 H5B 110.7
H5A C5 H5B 108.8
C2 C6 C5 104.0(3)
C2 C6 H6A 111.0
C5 C6 H6A 111.0
C2 C6 H6B 111.0
C5 C6 H6B 111.0
H6A C6 H6B 109.0
C3 C7 H7A 109.5
C3 C7 H7B 109.5
H7A C7 H7B 109.5
C3 C7 H7C 109.5
H7A C7 H7C 109.5
H7B C7 H7C 109.5
O8 C11 C38 107.0(3)
O8 C11 C10 108.7(3)
C38 C11 C10 111.2(2)
O8 C11 P1 112.13(19)
C38 C11 P1 114.8(2)
C10 C11 P1 102.9(2)
C11 C38 H38A 109.5
C11 C38 H38B 109.5
H38A C38 H38B 109.5
C11 C38 H38C 109.5
H38A C38 H38C 109.5
H38B C38 H38C 109.5
C31 C10 C11 111.2(3)
C31 C10 H10A 109.4
C11 C10 H10A 109.4
C31 C10 H10B 109.4
C11 C10 H10B 109.4
H10A C10 H10B 108.0
C25 O9 C12 115.5(3)
O9 C12 C47 105.6(3)
O9 C12 C14 109.3(3)
C47 C12 C14 111.6(3)
O9 C12 P2 113.0(2)
C47 C12 P2 114.0(2)
C14 C12 P2 103.4(2)
C23 C14 C12 110.6(3)
C23 C14 H14A 109.5
C12 C14 H14A 109.5
C23 C14 H14B 109.5
C12 C14 H14B 109.5
H14A C14 H14B 108.1
C40 N3 C44 113.8(3)
C40 N3 P2 117.0(2)
C44 N3 P2 129.1(2)
C23 O4 C21 115.4(2)
C23 O3 C25 112.2(2)
O3 C25 O9 111.5(3)
O3 C25 C26 107.2(3)
O9 C25 C26 105.5(3)
O3 C25 C27 107.7(3)
O9 C25 C27 110.7(3)
C26 C25 C27 114.2(3)
O3 C23 O4 110.2(3)
O3 C23 C50 108.1(3)
O4 C23 C50 106.2(3)
O3 C23 C14 107.6(3)
O4 C23 C14 111.5(3)
C50 C23 C14 113.3(3)
C25 C27 C21 111.0(3)
C25 C27 H27A 109.4
C21 C27 H27A 109.4
C25 C27 H27B 109.4
C21 C27 H27B 109.4
H27A C27 H27B 108.0
C25 C26 H26A 109.5
C25 C26 H26B 109.5
H26A C26 H26B 109.5
C25 C26 H26C 109.5
H26A C26 H26C 109.5
H26B C26 H26C 109.5
O4 C21 C48 106.5(3)
O4 C21 C27 107.9(3)
C48 C21 C27 112.3(3)
O4 C21 P2 104.2(2)
C48 C21 P2 112.2(2)
C27 C21 P2 113.1(2)
C35 O6 C31 111.9(2)
C11 O8 C35 116.2(2)
C29 O5 C31 115.6(2)
C35 C34 C29 110.7(3)
C35 C34 H34A 109.5
C29 C34 H34A 109.5
C35 C34 H34B 109.5
C29 C34 H34B 109.5
H34A C34 H34B 108.1
O6 C31 O5 109.8(3)
O6 C31 C32 108.1(3)
O5 C31 C32 106.0(3)
O6 C31 C10 107.9(3)
O5 C31 C10 111.7(3)
C32 C31 C10 113.3(3)
C29 C28 H28A 109.5
C29 C28 H28B 109.5
H28A C28 H28B 109.5
C29 C28 H28C 109.5
H28A C28 H28C 109.5
H28B C28 H28C 109.5
O5 C29 C28 106.7(3)
O5 C29 C34 108.6(3)
C28 C29 C34 112.3(3)
O5 C29 P1 104.9(2)
C28 C29 P1 111.8(2)
C34 C29 P1 112.0(2)
O6 C35 O8 111.1(3)
O6 C35 C36 107.1(3)
O8 C35 C36 105.8(3)
O6 C35 C34 107.9(3)
O8 C35 C34 110.9(3)
C36 C35 C34 113.9(3)
C35 C36 H36A 109.5
C35 C36 H36B 109.5
H36A C36 H36B 109.5
C35 C36 H36C 109.5
H36A C36 H36C 109.5
H36B C36 H36C 109.5
C31 C32 H32A 109.5
C31 C32 H32B 109.5
H32A C32 H32B 109.5
C31 C32 H32C 109.5
H32A C32 H32C 109.5
H32B C32 H32C 109.5
O1 C39 Rh2 174.7(4)
C40 N4 C41 124.4(3)
C40 N4 H4A 117.8
C41 N4 H4A 117.8
N3 C44 C42 109.6(3)
N3 C44 C45 108.9(3)
C42 C44 C45 103.8(3)
N3 C44 H44 111.4
C42 C44 H44 111.4
C45 C44 H44 111.4
C43 C42 C44 115.6(3)
C43 C42 C51 108.5(3)
C44 C42 C51 108.3(3)
C43 C42 C41 113.7(3)
C44 C42 C41 98.8(3)
C51 C42 C41 111.7(3)
N4 C41 C49 108.5(3)
N4 C41 C42 105.0(3)
C49 C41 C42 117.9(3)
N4 C41 C46 106.4(3)
C49 C41 C46 114.4(3)
C42 C41 C46 103.8(3)
N4 C40 N3 122.8(3)
N4 C40 H40 118.6
N3 C40 H40 118.6
C45 C46 C41 103.8(3)
C45 C46 H46A 111.0
C41 C46 H46A 111.0
C45 C46 H46B 111.0
C41 C46 H46B 111.0
H46A C46 H46B 109.0
C46 C45 C44 105.7(3)
C46 C45 H45A 110.6
C44 C45 H45A 110.6
C46 C45 H45B 110.6
C44 C45 H45B 110.6
H45A C45 H45B 108.7
C42 C43 H43A 109.5
C42 C43 H43B 109.5
H43A C43 H43B 109.5
C42 C43 H43C 109.5
H43A C43 H43C 109.5
H43B C43 H43C 109.5
C12 C47 H47A 109.5
C12 C47 H47B 109.5
H47A C47 H47B 109.5
C12 C47 H47C 109.5
H47A C47 H47C 109.5
H47B C47 H47C 109.5
C21 C48 H48A 109.5
C21 C48 H48B 109.5
H48A C48 H48B 109.5
C21 C48 H48C 109.5
H48A C48 H48C 109.5
H48B C48 H48C 109.5
C41 C49 H49A 109.5
C41 C49 H49B 109.5
H49A C49 H49B 109.5
C41 C49 H49C 109.5
H49A C49 H49C 109.5
H49B C49 H49C 109.5
C23 C50 H50A 109.5
C23 C50 H50B 109.5
H50A C50 H50B 109.5
C23 C50 H50C 109.5
H50A C50 H50C 109.5
H50B C50 H50C 109.5
C42 C51 H51A 109.5
C42 C51 H51B 109.5
H51A C51 H51B 109.5
C42 C51 H51C 109.5
H51A C51 H51C 109.5
H51B C51 H51C 109.5
C2 C52 H52A 109.5
C2 C52 H52B 109.5
H52A C52 H52B 109.5
C2 C52 H52C 109.5
H52A C52 H52C 109.5
H52B C52 H52C 109.5

loop_
_geom_bond_atom_site_label_1
_geom_bond_atom_site_label_2
_geom_bond_distance
Rh1 C20 1.795(5)
Rh1 P2 2.2176(7)
Rh1 Cl4 2.3839(11)
Rh1 Cl7 2.3904(8)
Rh2 C39 1.827(5)
Rh2 P1 2.2044(8)
Rh2 Cl3 2.3791(11)
Rh2 Cl8 2.3864(8)
P2 N3 1.749(3)
P2 C21 1.868(3)
P2 C12 1.871(3)
P1 N1 1.756(3)
P1 C29 1.872(3)
P1 C11 1.877(3)
C20 O2 1.158(6)
N1 C1 1.323(4)
N1 C4 1.497(4)
N2 C1 1.296(4)
N2 C2 1.487(4)
N2 H2 0.8800
C8 C3 1.529(5)
C8 H8A 0.9800
C8 H8B 0.9800
C8 H8C 0.9800
C2 C52 1.509(5)
C2 C6 1.522(5)
C2 C3 1.555(5)
C1 H1 0.9500
C3 C7 1.538(4)
C3 C4 1.546(5)
C4 C5 1.556(5)
C4 H4 1.0000
C5 C6 1.556(5)
C5 H5A 0.9900
C5 H5B 0.9900
C6 H6A 0.9900
C6 H6B 0.9900
C7 H7A 0.9800
C7 H7B 0.9800
C7 H7C 0.9800
C11 O8 1.437(3)
C11 C38 1.512(5)
C11 C10 1.531(5)
C38 H38A 0.9800
C38 H38B 0.9800
C38 H38C 0.9800
C10 C31 1.520(5)
C10 H10A 0.9900
C10 H10B 0.9900
O9 C25 1.430(4)
O9 C12 1.439(3)
C12 C47 1.517(5)
C12 C14 1.522(5)
C14 C23 1.522(5)
C14 H14A 0.9900
C14 H14B 0.9900
N3 C40 1.345(4)
N3 C44 1.502(4)
O4 C23 1.449(4)
O4 C21 1.450(4)
O3 C23 1.418(4)
O3 C25 1.422(4)
C25 C26 1.507(4)
C25 C27 1.515(5)
C23 C50 1.501(5)
C27 C21 1.520(4)
C27 H27A 0.9900
C27 H27B 0.9900
C26 H26A 0.9800
C26 H26B 0.9800
C26 H26C 0.9800
C21 C48 1.517(5)
O6 C35 1.422(4)
O6 C31 1.427(4)
O8 C35 1.438(4)
O5 C29 1.438(4)
O5 C31 1.446(4)
C34 C35 1.516(5)
C34 C29 1.523(4)
C34 H34A 0.9900
C34 H34B 0.9900
C31 C32 1.499(5)
C28 C29 1.515(5)
C28 H28A 0.9800
C28 H28B 0.9800
C28 H28C 0.9800
C35 C36 1.505(4)
C36 H36A 0.9800
C36 H36B 0.9800
C36 H36C 0.9800
C32 H32A 0.9800
C32 H32B 0.9800
C32 H32C 0.9800
C39 O1 1.123(6)
N4 C40 1.275(4)
N4 C41 1.494(4)
N4 H4A 0.8800
C44 C42 1.534(5)
C44 C45 1.553(5)
C44 H44 1.0000
C42 C43 1.519(5)
C42 C51 1.536(4)
C42 C41 1.537(5)
C41 C49 1.526(5)
C41 C46 1.546(5)
C40 H40 0.9500
C46 C45 1.540(5)
C46 H46A 0.9900
C46 H46B 0.9900
C45 H45A 0.9900
C45 H45B 0.9900
C43 H43A 0.9800
C43 H43B 0.9800
C43 H43C 0.9800
C47 H47A 0.9800
C47 H47B 0.9800
C47 H47C 0.9800
C48 H48A 0.9800
C48 H48B 0.9800
C48 H48C 0.9800
C49 H49A 0.9800
C49 H49B 0.9800
C49 H49C 0.9800
C50 H50A 0.9800
C50 H50B 0.9800
C50 H50C 0.9800
C51 H51A 0.9800
C51 H51B 0.9800
C51 H51C 0.9800
C52 H52A 0.9800
C52 H52B 0.9800
C52 H52C 0.9800
